data_4065372
loop_
_publ_author_name
'Nicholson, Brian K.'
'Clark, Christopher J.'
'Wright, Cody E.'
'Telfer, Shane G.'
'Groutso, Tania'

_publ_section_title
;
 New Sb12and Sb14Polyoxometalate Frameworks Derived from Arylstibonic
 Acids: [LiH3(p-MeC6H4Sb)12O28]4--and [BaH10(p-MeC6H4Sb)14O34]
;
_journal_issue 24
_journal_name_full Organometallics
_journal_page_first 6612
_journal_paper_doi 10.1021/om200739a
_journal_volume 30
_journal_year 2011
_chemical_formula_moiety 'C84 H84 Li4 O31 Sb12, 2(Li H 8 O4), Br, 10(H2 O)'
_chemical_formula_sum 'C84 H133 Br Li6 O49 Sb12'
_chemical_formula_weight 3509.45
_chemical_name_systematic
;
 ?
;
_space_group_IT_number 61
_symmetry_cell_setting orthorhombic
_symmetry_space_group_name_Hall '-P 2ac 2ab'
_symmetry_space_group_name_H-M 'P b c a'
_atom_sites_solution_hydrogens geom
_atom_sites_solution_primary direct
_atom_sites_solution_secondary difmap
_audit_creation_method SHELXL-97
_cell_angle_alpha 90.00
_cell_angle_beta 90.00
_cell_angle_gamma 90.00
_cell_formula_units_Z 8
_cell_length_a 22.5271(3)
_cell_length_b 29.5173(4)
_cell_length_c 35.9883(5)
_cell_measurement_reflns_used 4192
_cell_measurement_temperature 89(2)
_cell_measurement_theta_max 26
_cell_measurement_theta_min 2
_cell_volume 23930.0(6)
_computing_structure_refinement 'SHELXL-97 (Sheldrick, 1997)'
_diffrn_ambient_temperature 89(2)
_diffrn_measured_fraction_theta_full 0.999
_diffrn_measured_fraction_theta_max 0.999
_diffrn_radiation_monochromator graphite
_diffrn_radiation_source 'fine-focus sealed tube'
_diffrn_radiation_type MoK\a
_diffrn_radiation_wavelength 0.71073
_diffrn_reflns_av_R_equivalents 0.1091
_diffrn_reflns_av_sigmaI/netI 0.0466
_diffrn_reflns_limit_h_max 29
_diffrn_reflns_limit_h_min -29
_diffrn_reflns_limit_k_max 38
_diffrn_reflns_limit_k_min -38
_diffrn_reflns_limit_l_max 41
_diffrn_reflns_limit_l_min -47
_diffrn_reflns_number 448303
_diffrn_reflns_theta_full 27.88
_diffrn_reflns_theta_max 27.88
_diffrn_reflns_theta_min 1.27
_exptl_absorpt_coefficient_mu 3.079
_exptl_absorpt_correction_T_max 0.6552
_exptl_absorpt_correction_T_min 0.4688
_exptl_absorpt_correction_type multi-scan
_exptl_absorpt_process_details SADABS
_exptl_crystal_colour colourless
_exptl_crystal_density_diffrn 1.948
_exptl_crystal_density_method 'not measured'
_exptl_crystal_description prism
_exptl_crystal_F_000 13552
_exptl_crystal_size_max 0.29
_exptl_crystal_size_mid 0.17
_exptl_crystal_size_min 0.15
_refine_diff_density_max 2.740
_refine_diff_density_min -1.669
_refine_diff_density_rms 0.212
_refine_ls_extinction_method none
_refine_ls_goodness_of_fit_ref 1.062
_refine_ls_hydrogen_treatment constr
_refine_ls_matrix_type full
_refine_ls_number_parameters 1266
_refine_ls_number_reflns 28508
_refine_ls_number_restraints 7
_refine_ls_restrained_S_all 1.062
_refine_ls_R_factor_all 0.0907
_refine_ls_R_factor_gt 0.0512
_refine_ls_shift/su_max 0.028
_refine_ls_shift/su_mean 0.000
_refine_ls_structure_factor_coef Fsqd
_refine_ls_weighting_details 'calc w=1/[\s^2^(Fo^2^)+(0.0455P)^2^+311.7491P] where P=(Fo^2^+2Fc^2^)/3'
_refine_ls_weighting_scheme calc
_refine_ls_wR_factor_gt 0.1145
_refine_ls_wR_factor_ref 0.1386
_reflns_number_gt 19734
_reflns_number_total 28508
_reflns_threshold_expression >2sigma(I)
_cod_data_source_file om200739a_si_003.cif
_cod_data_source_block cclim
_cod_original_sg_symbol_H-M Pbca
_cod_database_code 4065372

loop_
_symmetry_equiv_pos_as_xyz
'x, y, z'
'-x+1/2, -y, z+1/2'
'-x, y+1/2, -z+1/2'
'x+1/2, -y+1/2, -z'
'-x, -y, -z'
'x-1/2, y, -z-1/2'
'x, -y-1/2, z-1/2'
'-x-1/2, y-1/2, z'

loop_
_atom_site_label
_atom_site_type_symbol
_atom_site_fract_x
_atom_site_fract_y
_atom_site_fract_z
_atom_site_U_iso_or_equiv
_atom_site_adp_type
_atom_site_occupancy
_atom_site_symmetry_multiplicity
_atom_site_calc_flag
_atom_site_refinement_flags
_atom_site_disorder_assembly
_atom_site_disorder_group
Sb1 Sb 0.30315(2) 0.595694(19) 0.181773(15) 0.02603(12) Uani 1 1 d . A 1
Sb2 Sb 0.13791(2) 0.588664(17) 0.178827(14) 0.02166(11) Uani 1 1 d . A 1
Sb3 Sb 0.13131(2) 0.693998(17) 0.158068(14) 0.02216(11) Uani 1 1 d . A 1
Sb4 Sb 0.29776(2) 0.700284(18) 0.158033(15) 0.02529(12) Uani 1 1 d . A 1
Sb5 Sb 0.37298(2) 0.629194(18) 0.110929(16) 0.02533(12) Uani 1 1 d . A 1
Sb6 Sb 0.06835(2) 0.621410(17) 0.107331(14) 0.02037(11) Uani 1 1 d . A 1
Sb7 Sb 0.29830(2) 0.520689(17) 0.095750(15) 0.02189(11) Uani 1 1 d . A 1
Sb8 Sb 0.28906(2) 0.711583(16) 0.056509(15) 0.02141(11) Uani 1 1 d . A 1
Sb9 Sb 0.14634(2) 0.707610(16) 0.052076(15) 0.02128(11) Uani 1 1 d . A 1
Sb10 Sb 0.15625(2) 0.518790(16) 0.093975(14) 0.02080(11) Uani 1 1 d . A 1
Sb11 Sb 0.22998(2) 0.544022(16) 0.020749(14) 0.02012(10) Uani 1 1 d . A 1
Sb12 Sb 0.22418(2) 0.647135(17) -0.002078(14) 0.02084(10) Uani 1 1 d . A 1
Li1 Li 0.2204(5) 0.6234(4) 0.1012(3) 0.017(2) Uani 1 1 d . A 1
Li2 Li 0.2150(6) 0.6605(5) 0.2191(4) 0.033(3) Uani 1 1 d . A 1
Li3 Li 0.0975(6) 0.5945(5) 0.0300(4) 0.030(3) Uani 1 1 d . A 1
Li4 Li 0.2783(8) 0.3740(6) 0.0383(5) 0.049(4) Uani 1 1 d . B 1
Li5 Li -0.0213(10) 0.6387(8) 0.2548(7) 0.053(9) Uani 0.79(7) 1 d P C 1
Li6 Li 0.3547(13) 0.6011(10) 0.0370(9) 0.022(11) Uiso 0.41(6) 1 d P A 1
Br1 Br 0.74315(16) 0.63138(11) 0.15563(7) 0.0828(14) Uani 0.495(5) 1 d PU D 1
Br1A Br 0.4592(4) 0.4749(4) -0.0132(3) 0.069(2) Uiso 0.147(4) 1 d P . 2
Br1B Br 0.4533(6) 0.4447(5) -0.0086(4) 0.069(2) Uiso 0.103(3) 1 d P E 3
Br1C Br 0.3312(5) 0.7377(4) 0.3099(3) 0.069(2) Uiso 0.125(4) 1 d P F 4
Br1D Br 0.3483(6) 0.7013(5) 0.3114(4) 0.069(2) Uiso 0.106(3) 1 d P G 5
O1 O 0.2197(2) 0.59891(18) 0.19706(15) 0.0255(11) Uani 1 1 d . A 1
O2 O 0.3109(2) 0.6591(2) 0.20153(16) 0.0317(13) Uani 1 1 d . A 1
O3 O 0.2133(2) 0.70062(18) 0.17456(15) 0.0242(11) Uani 1 1 d . A 1
O4 O 0.1221(2) 0.65032(17) 0.20013(15) 0.0246(11) Uani 1 1 d . A 1
O5 O 0.2813(2) 0.54072(18) 0.14975(15) 0.0268(12) Uani 1 1 d . A 1
O6 O 0.3821(2) 0.59570(19) 0.15840(16) 0.0277(12) Uani 1 1 d . A 1
O7 O 0.2866(2) 0.63446(17) 0.13411(15) 0.0220(11) Uani 1 1 d . A 1
O8 O 0.3779(2) 0.6889(2) 0.13708(16) 0.0309(13) Uani 1 1 d . A 1
O9 O 0.2710(2) 0.72439(18) 0.10934(15) 0.0259(11) Uani 1 1 d . A 1
O10 O 0.1569(2) 0.72244(17) 0.10888(15) 0.0239(11) Uani 1 1 d . A 1
O11 O 0.0549(2) 0.67920(18) 0.13442(15) 0.0244(11) Uani 1 1 d . A 1
O12 O 0.0594(2) 0.58572(18) 0.15397(15) 0.0244(11) Uani 1 1 d . A 1
O13 O 0.1684(2) 0.53926(17) 0.14676(15) 0.0234(11) Uani 1 1 d . A 1
O14 O 0.1522(2) 0.63198(17) 0.13221(14) 0.0197(10) Uani 1 1 d . A 1
O15 O 0.2281(2) 0.48067(17) 0.10398(15) 0.0248(11) Uani 1 1 d . A 1
O16 O 0.3503(2) 0.57201(17) 0.08614(15) 0.0251(12) Uani 1 1 d . A 1
O17 O 0.2270(2) 0.56211(17) 0.07857(14) 0.0200(10) Uani 1 1 d . A 1
O18 O 0.3418(2) 0.65920(17) 0.06600(15) 0.0250(11) Uani 1 1 d . A 1
O19 O 0.2157(2) 0.75049(17) 0.04819(15) 0.0242(11) Uani 1 1 d . A 1
O20 O 0.2188(2) 0.66428(16) 0.05706(15) 0.0205(10) Uani 1 1 d . A 1
O21 O 0.0947(2) 0.65557(16) 0.06225(14) 0.0196(10) Uani 1 1 d . A 1
O22 O 0.1021(2) 0.56845(17) 0.08112(14) 0.0208(11) Uani 1 1 d . A 1
O23 O 0.1646(2) 0.50567(17) 0.03925(15) 0.0242(11) Uani 1 1 d . A 1
O24 O 0.2969(2) 0.50830(17) 0.04103(15) 0.0230(11) Uani 1 1 d . A 1
O25 O 0.2849(2) 0.59895(18) 0.01274(15) 0.0257(12) Uani 1 1 d . A 1
O26 O 0.1734(2) 0.59404(16) 0.00887(15) 0.0232(11) Uani 1 1 d . A 1
O27 O 0.2869(2) 0.69282(17) 0.00343(15) 0.0230(11) Uani 1 1 d . A 1
O28 O 0.1553(2) 0.68859(17) -0.00053(15) 0.0233(11) Uani 1 1 d . A 1
C11 C 0.3332(4) 0.5573(3) 0.2272(2) 0.035(2) Uani 1 1 d . A 1
C12 C 0.3659(5) 0.5186(4) 0.2212(3) 0.050(3) Uani 1 1 d . A 1
H12 H 0.3720 0.5081 0.1965 0.060 Uiso 1 1 calc R A 1
C13 C 0.3899(5) 0.4948(4) 0.2505(3) 0.060(3) Uani 1 1 d . A 1
H13 H 0.4114 0.4677 0.2456 0.072 Uiso 1 1 calc R A 1
C14 C 0.3834(4) 0.5092(4) 0.2865(3) 0.045(2) Uani 1 1 d . A 1
C15 C 0.3515(4) 0.5474(4) 0.2928(3) 0.050(3) Uani 1 1 d . A 1
H15 H 0.3464 0.5577 0.3177 0.060 Uiso 1 1 calc R A 1
C16 C 0.3258(4) 0.5721(4) 0.2637(3) 0.046(2) Uani 1 1 d . A 1
H16 H 0.3035 0.5987 0.2688 0.056 Uiso 1 1 calc R A 1
C17 C 0.4125(5) 0.4820(5) 0.3174(3) 0.067(4) Uani 1 1 d . A 1
H17A H 0.4049 0.4967 0.3413 0.100 Uiso 1 1 calc R A 1
H17B H 0.4554 0.4804 0.3131 0.100 Uiso 1 1 calc R A 1
H17C H 0.3959 0.4513 0.3177 0.100 Uiso 1 1 calc R A 1
C21 C 0.1111(3) 0.5502(3) 0.2248(2) 0.0265(17) Uani 1 1 d . A 1
C22 C 0.1269(4) 0.5627(3) 0.2604(3) 0.038(2) Uani 1 1 d . A 1
H22 H 0.1521 0.5882 0.2642 0.046 Uiso 1 1 calc R A 1
C23 C 0.1060(4) 0.5380(4) 0.2911(3) 0.044(2) Uani 1 1 d . A 1
H23 H 0.1173 0.5467 0.3155 0.053 Uiso 1 1 calc R A 1
C24 C 0.0691(4) 0.5009(3) 0.2862(3) 0.042(2) Uani 1 1 d . A 1
C25 C 0.0549(5) 0.4884(3) 0.2503(3) 0.050(3) Uani 1 1 d . A 1
H25 H 0.0310 0.4623 0.2463 0.060 Uiso 1 1 calc R A 1
C26 C 0.0747(4) 0.5131(3) 0.2202(3) 0.041(2) Uani 1 1 d . A 1
H26 H 0.0630 0.5044 0.1958 0.049 Uiso 1 1 calc R A 1
C27 C 0.0460(6) 0.4747(4) 0.3192(3) 0.068(4) Uani 1 1 d . A 1
H27A H 0.0608 0.4885 0.3422 0.102 Uiso 1 1 calc R A 1
H27B H 0.0598 0.4432 0.3177 0.102 Uiso 1 1 calc R A 1
H27C H 0.0025 0.4753 0.3192 0.102 Uiso 1 1 calc R A 1
C31 C 0.1010(4) 0.7521(3) 0.1865(2) 0.0320(19) Uani 1 1 d . A 1
C32 C 0.1391(5) 0.7836(3) 0.1999(3) 0.051(3) Uani 1 1 d . A 1
H32 H 0.1804 0.7808 0.1952 0.061 Uiso 1 1 calc R A 1
C33 C 0.1177(7) 0.8208(4) 0.2211(4) 0.066(3) Uani 1 1 d . A 1
H33 H 0.1447 0.8432 0.2297 0.079 Uiso 1 1 calc R A 1
C34 C 0.0592(7) 0.8247(4) 0.2293(3) 0.066(3) Uani 1 1 d . A 1
C35 C 0.0204(6) 0.7923(4) 0.2158(4) 0.070(4) Uani 1 1 d . A 1
H35 H -0.0207 0.7947 0.2212 0.084 Uiso 1 1 calc R A 1
C36 C 0.0406(5) 0.7566(4) 0.1946(3) 0.056(3) Uani 1 1 d . A 1
H36 H 0.0132 0.7349 0.1854 0.067 Uiso 1 1 calc R A 1
C37 C 0.0360(8) 0.8656(5) 0.2509(4) 0.102(6) Uani 1 1 d . A 1
H37A H -0.0072 0.8632 0.2535 0.152 Uiso 1 1 calc R A 1
H37B H 0.0459 0.8934 0.2375 0.152 Uiso 1 1 calc R A 1
H37C H 0.0544 0.8663 0.2756 0.152 Uiso 1 1 calc R A 1
C41 C 0.3122(4) 0.7651(3) 0.1815(3) 0.036(2) Uani 1 1 d . A 1
C42 C 0.2942(6) 0.8033(4) 0.1617(4) 0.067(4) Uani 1 1 d . A 1
H42 H 0.2797 0.7992 0.1372 0.081 Uiso 1 1 calc R A 1
C43 C 0.2962(7) 0.8480(4) 0.1762(4) 0.075(4) Uani 1 1 d . A 1
H43 H 0.2827 0.8732 0.1621 0.091 Uiso 1 1 calc R A 1
C44 C 0.3187(8) 0.8535(4) 0.2118(4) 0.080(5) Uani 1 1 d . A 1
C45 C 0.3377(10) 0.8175(5) 0.2310(4) 0.124(8) Uani 1 1 d . A 1
H45 H 0.3557 0.8219 0.2545 0.148 Uiso 1 1 calc R A 1
C46 C 0.3313(9) 0.7721(4) 0.2166(4) 0.101(6) Uani 1 1 d . A 1
H46 H 0.3405 0.7469 0.2320 0.121 Uiso 1 1 calc R A 1
C47 C 0.3233(12) 0.9008(5) 0.2282(5) 0.157(11) Uani 1 1 d . A 1
H47A H 0.3389 0.8988 0.2536 0.235 Uiso 1 1 calc R A 1
H47B H 0.2839 0.9148 0.2287 0.235 Uiso 1 1 calc R A 1
H47C H 0.3501 0.9192 0.2129 0.235 Uiso 1 1 calc R A 1
C51 C 0.4634(3) 0.6252(3) 0.0966(2) 0.0260(17) Uani 1 1 d . A 1
C52 C 0.4924(4) 0.6612(3) 0.0806(3) 0.0342(19) Uani 1 1 d . A 1
H52 H 0.4714 0.6882 0.0748 0.041 Uiso 1 1 calc R A 1
C53 C 0.5532(4) 0.6578(3) 0.0727(3) 0.038(2) Uani 1 1 d . A 1
H53 H 0.5730 0.6831 0.0621 0.045 Uiso 1 1 calc R A 1
C54 C 0.5849(4) 0.6189(4) 0.0799(3) 0.044(2) Uani 1 1 d . A 1
C55 C 0.5539(4) 0.5832(4) 0.0967(3) 0.052(3) Uani 1 1 d . A 1
H55 H 0.5748 0.5562 0.1024 0.063 Uiso 1 1 calc R A 1
C56 C 0.4948(4) 0.5857(3) 0.1053(3) 0.042(2) Uani 1 1 d . A 1
H56 H 0.4753 0.5610 0.1170 0.051 Uiso 1 1 calc R A 1
C57 C 0.6501(4) 0.6157(4) 0.0710(4) 0.062(3) Uani 1 1 d . A 1
H57A H 0.6648 0.5856 0.0779 0.093 Uiso 1 1 calc R A 1
H57B H 0.6718 0.6389 0.0850 0.093 Uiso 1 1 calc R A 1
H57C H 0.6561 0.6205 0.0443 0.093 Uiso 1 1 calc R A 1
C61 C -0.0196(3) 0.6130(3) 0.0879(2) 0.0235(16) Uani 1 1 d . A 1
C62 C -0.0423(3) 0.6395(3) 0.0595(3) 0.0326(19) Uani 1 1 d . A 1
H62 H -0.0177 0.6611 0.0476 0.039 Uiso 1 1 calc R A 1
C63 C -0.1013(4) 0.6344(3) 0.0484(3) 0.034(2) Uani 1 1 d . A 1
H63 H -0.1162 0.6523 0.0285 0.041 Uiso 1 1 calc R A 1
C64 C -0.1384(3) 0.6035(3) 0.0661(2) 0.0316(18) Uani 1 1 d . A 1
C65 C -0.1153(4) 0.5775(3) 0.0941(3) 0.037(2) Uani 1 1 d . A 1
H65 H -0.1399 0.5560 0.1063 0.044 Uiso 1 1 calc R A 1
C66 C -0.0562(4) 0.5820(3) 0.1049(3) 0.0336(19) Uani 1 1 d . A 1
H66 H -0.0410 0.5634 0.1242 0.040 Uiso 1 1 calc R A 1
C67 C -0.2025(4) 0.5987(4) 0.0545(3) 0.045(2) Uani 1 1 d . A 1
H67A H -0.2107 0.6195 0.0339 0.068 Uiso 1 1 calc R A 1
H67B H -0.2283 0.6061 0.0755 0.068 Uiso 1 1 calc R A 1
H67C H -0.2099 0.5675 0.0465 0.068 Uiso 1 1 calc R A 1
C71 C 0.3628(4) 0.4712(3) 0.1097(2) 0.0281(17) Uani 1 1 d . A 1
C72 C 0.4185(4) 0.4722(3) 0.0932(3) 0.036(2) Uani 1 1 d . A 1
H72 H 0.4286 0.4958 0.0764 0.044 Uiso 1 1 calc R A 1
C73 C 0.4595(4) 0.4383(4) 0.1014(3) 0.048(3) Uani 1 1 d . A 1
H73 H 0.4976 0.4391 0.0901 0.058 Uiso 1 1 calc R A 1
C74 C 0.4459(5) 0.4033(3) 0.1259(3) 0.049(3) Uani 1 1 d . A 1
C75 C 0.3900(5) 0.4029(3) 0.1419(3) 0.050(3) Uani 1 1 d . A 1
H75 H 0.3798 0.3793 0.1586 0.061 Uiso 1 1 calc R A 1
C76 C 0.3485(4) 0.4364(3) 0.1339(3) 0.041(2) Uani 1 1 d . A 1
H76 H 0.3103 0.4353 0.1451 0.049 Uiso 1 1 calc R A 1
C77 C 0.4907(6) 0.3671(4) 0.1346(4) 0.072(4) Uani 1 1 d . A 1
H77A H 0.5271 0.3728 0.1205 0.108 Uiso 1 1 calc R A 1
H77B H 0.4745 0.3375 0.1278 0.108 Uiso 1 1 calc R A 1
H77C H 0.4996 0.3675 0.1613 0.108 Uiso 1 1 calc R A 1
C81 C 0.3581(3) 0.7593(3) 0.0489(2) 0.0242(16) Uani 1 1 d . A 1
C82 C 0.4075(4) 0.7438(3) 0.0300(2) 0.0320(19) Uani 1 1 d . A 1
H82 H 0.4073 0.7142 0.0196 0.038 Uiso 1 1 calc R A 1
C83 C 0.4577(3) 0.7711(3) 0.0261(2) 0.0300(18) Uani 1 1 d . A 1
H83 H 0.4913 0.7601 0.0130 0.036 Uiso 1 1 calc R A 1
C84 C 0.4587(3) 0.8143(3) 0.0412(2) 0.0303(18) Uani 1 1 d . A 1
C85 C 0.4076(4) 0.8303(3) 0.0583(3) 0.040(2) Uani 1 1 d . A 1
H85 H 0.4067 0.8605 0.0675 0.048 Uiso 1 1 calc R A 1
C86 C 0.3576(4) 0.8028(3) 0.0623(3) 0.041(2) Uani 1 1 d . A 1
H86 H 0.3232 0.8143 0.0744 0.049 Uiso 1 1 calc R A 1
C87 C 0.5142(4) 0.8425(4) 0.0384(3) 0.047(3) Uani 1 1 d . A 1
H87A H 0.5073 0.8721 0.0500 0.070 Uiso 1 1 calc R A 1
H87B H 0.5247 0.8467 0.0122 0.070 Uiso 1 1 calc R A 1
H87C H 0.5467 0.8270 0.0513 0.070 Uiso 1 1 calc R A 1
C91 C 0.0800(3) 0.7572(3) 0.0463(2) 0.0262(17) Uani 1 1 d . A 1
C92 C 0.0277(4) 0.7528(3) 0.0670(3) 0.040(2) Uani 1 1 d . A 1
H92 H 0.0230 0.7279 0.0835 0.048 Uiso 1 1 calc R A 1
C93 C -0.0178(4) 0.7852(3) 0.0636(3) 0.047(3) Uani 1 1 d . A 1
H93 H -0.0536 0.7814 0.0773 0.057 Uiso 1 1 calc R A 1
C94 C -0.0111(4) 0.8227(3) 0.0406(3) 0.047(3) Uani 1 1 d . A 1
C95 C 0.0414(5) 0.8273(3) 0.0217(3) 0.049(3) Uani 1 1 d . A 1
H95 H 0.0474 0.8536 0.0069 0.058 Uiso 1 1 calc R A 1
C96 C 0.0863(4) 0.7947(3) 0.0234(3) 0.038(2) Uani 1 1 d . A 1
H96 H 0.1213 0.7983 0.0088 0.046 Uiso 1 1 calc R A 1
C97 C -0.0593(6) 0.8577(4) 0.0368(4) 0.080(4) Uani 1 1 d . A 1
H97A H -0.0934 0.8491 0.0522 0.120 Uiso 1 1 calc R A 1
H97B H -0.0718 0.8596 0.0107 0.120 Uiso 1 1 calc R A 1
H97C H -0.0443 0.8873 0.0449 0.120 Uiso 1 1 calc R A 1
C101 C 0.0917(3) 0.4696(2) 0.1065(2) 0.0226(15) Uani 1 1 d . A 1
C102 C 0.0352(3) 0.4719(3) 0.0911(2) 0.0301(18) Uani 1 1 d . A 1
H102 H 0.0259 0.4948 0.0735 0.036 Uiso 1 1 calc R A 1
C103 C -0.0078(4) 0.4403(3) 0.1018(3) 0.038(2) Uani 1 1 d . A 1
H103 H -0.0464 0.4418 0.0913 0.046 Uiso 1 1 calc R A 1
C104 C 0.0052(4) 0.4069(3) 0.1276(3) 0.036(2) Uani 1 1 d . A 1
C105 C 0.0613(5) 0.4049(3) 0.1423(3) 0.049(3) Uani 1 1 d . A 1
H105 H 0.0705 0.3818 0.1597 0.058 Uiso 1 1 calc R A 1
C106 C 0.1049(4) 0.4357(3) 0.1324(2) 0.036(2) Uani 1 1 d . A 1
H106 H 0.1433 0.4339 0.1431 0.044 Uiso 1 1 calc R A 1
C107 C -0.0417(5) 0.3729(4) 0.1386(3) 0.059(3) Uani 1 1 d . A 1
H10A H -0.0786 0.3793 0.1251 0.088 Uiso 1 1 calc R A 1
H10B H -0.0491 0.3751 0.1654 0.088 Uiso 1 1 calc R A 1
H10C H -0.0281 0.3422 0.1326 0.088 Uiso 1 1 calc R A 1
C111 C 0.2384(3) 0.5230(3) -0.0354(2) 0.0273(17) Uani 1 1 d . A 1
C112 C 0.2934(4) 0.5079(3) -0.0487(3) 0.036(2) Uani 1 1 d . A 1
H112 H 0.3250 0.5019 -0.0319 0.043 Uiso 1 1 calc R A 1
C113 C 0.3011(4) 0.5018(3) -0.0863(3) 0.045(2) Uani 1 1 d . A 1
H113 H 0.3383 0.4914 -0.0952 0.054 Uiso 1 1 calc R A 1
C114 C 0.2563(5) 0.5105(4) -0.1112(3) 0.045(2) Uani 1 1 d . A 1
C115 C 0.2020(4) 0.5253(3) -0.0980(3) 0.041(2) Uani 1 1 d . A 1
H115 H 0.1705 0.5316 -0.1148 0.050 Uiso 1 1 calc R A 1
C116 C 0.1937(4) 0.5309(3) -0.0602(2) 0.0331(19) Uani 1 1 d . A 1
H116 H 0.1561 0.5405 -0.0512 0.040 Uiso 1 1 calc R A 1
C117 C 0.2660(6) 0.5046(5) -0.1526(3) 0.068(4) Uani 1 1 d . A 1
H11A H 0.2295 0.5124 -0.1659 0.102 Uiso 1 1 calc R A 1
H11B H 0.2765 0.4730 -0.1578 0.102 Uiso 1 1 calc R A 1
H11C H 0.2982 0.5245 -0.1607 0.102 Uiso 1 1 calc R A 1
C121 C 0.2341(4) 0.6406(3) -0.0603(2) 0.0295(18) Uani 1 1 d . A 1
C122 C 0.1893(4) 0.6534(3) -0.0849(3) 0.038(2) Uani 1 1 d . A 1
H122 H 0.1520 0.6634 -0.0758 0.046 Uiso 1 1 calc R A 1
C123 C 0.1997(5) 0.6514(4) -0.1231(3) 0.051(3) Uani 1 1 d . A 1
H123 H 0.1699 0.6617 -0.1398 0.061 Uiso 1 1 calc R A 1
C124 C 0.2529(5) 0.6346(5) -0.1370(3) 0.062(3) Uani 1 1 d . A 1
C125 C 0.2959(5) 0.6222(5) -0.1123(3) 0.063(3) Uani 1 1 d . A 1
H125 H 0.3328 0.6115 -0.1215 0.075 Uiso 1 1 calc R A 1
C126 C 0.2877(4) 0.6244(3) -0.0745(3) 0.040(2) Uani 1 1 d . A 1
H126 H 0.3184 0.6150 -0.0581 0.048 Uiso 1 1 calc R A 1
C127 C 0.2611(8) 0.6294(7) -0.1787(4) 0.103(6) Uani 1 1 d . A 1
H12A H 0.3006 0.6169 -0.1838 0.154 Uiso 1 1 calc R A 1
H12B H 0.2574 0.6591 -0.1907 0.154 Uiso 1 1 calc R A 1
H12C H 0.2307 0.6089 -0.1885 0.154 Uiso 1 1 calc R A 1
OW1 O 0.2121(3) 0.6786(3) 0.2695(2) 0.0526(5) Uiso 1 1 d . A 1
OW2 O 0.0409(3) 0.5592(2) 0.0013(2) 0.0526(5) Uiso 1 1 d . A 1
OW3 O 0.3025(3) 0.3346(3) 0.0818(2) 0.0526(5) Uiso 1 1 d . B 1
OW4 O 0.2120(3) 0.4086(2) 0.0559(2) 0.0526(5) Uiso 1 1 d . B 1
OW5 O 0.3334(3) 0.4206(2) 0.0242(2) 0.0526(5) Uiso 1 1 d . B 1
OW6 O 0.2645(3) 0.3232(3) 0.0044(2) 0.0526(5) Uiso 1 1 d . B 1
OW7 O -0.0225(3) 0.5992(2) 0.2964(2) 0.0526(5) Uiso 1 1 d . C 1
OW8 O -0.0265(3) 0.6114(2) 0.2046(2) 0.0526(5) Uiso 1 1 d . C 1
OW9 O 0.0537(3) 0.6698(2) 0.2587(2) 0.0526(5) Uiso 1 1 d . C 1
OW10 O -0.0892(3) 0.6793(2) 0.2577(2) 0.0526(5) Uiso 1 1 d . C 1
OW11 O 0.4151(5) 0.5448(4) 0.0123(3) 0.0526(5) Uiso 0.643(15) 1 d P A 1
OW12 O 0.0802(3) 0.4698(2) -0.0067(2) 0.0526(5) Uiso 1 1 d . H 1
OW13 O 0.5976(4) 0.6631(3) 0.1669(3) 0.0854(13) Uiso 1 1 d . I 1
OW14 O 0.4519(4) 0.7600(3) 0.1283(3) 0.0854(13) Uiso 1 1 d . J 1
OW15 O 0.5776(4) 0.7569(3) 0.1218(3) 0.0854(13) Uiso 1 1 d . K 1
OW16 O 0.1448(4) 0.7541(3) -0.0572(3) 0.0854(13) Uiso 1 1 d . L 1
OW17 O -0.0659(7) 0.6942(5) 0.1466(4) 0.0854(13) Uiso 0.657(18) 1 d P M 1
OW18 O 0.1470(8) 0.7580(6) 0.2988(5) 0.0854(13) Uiso 0.533(18) 1 d P N 1
OW19 O 0.2502(9) 0.7928(7) -0.0738(6) 0.0854(13) Uiso 0.442(18) 1 d P O 1
OW20 O -0.1746(7) 0.7467(6) 0.0461(5) 0.0854(13) Uiso 0.557(18) 1 d P P 1
OW21 O 0.5065(9) 0.7510(7) 0.1972(6) 0.0854(13) Uiso 0.487(18) 1 d P Q 1

loop_
_atom_site_aniso_label
_atom_site_aniso_U_11
_atom_site_aniso_U_22
_atom_site_aniso_U_33
_atom_site_aniso_U_23
_atom_site_aniso_U_13
_atom_site_aniso_U_12
Sb1 0.0186(2) 0.0348(3) 0.0247(3) 0.0042(2) -0.0049(2) -0.0002(2)
Sb2 0.0182(2) 0.0261(3) 0.0207(3) 0.0037(2) 0.00005(19) -0.00094(18)
Sb3 0.0191(2) 0.0244(2) 0.0229(3) -0.0008(2) 0.00257(19) 0.00010(18)
Sb4 0.0194(2) 0.0308(3) 0.0256(3) -0.0034(2) -0.0010(2) -0.0047(2)
Sb5 0.0144(2) 0.0286(3) 0.0330(3) 0.0014(2) -0.0008(2) -0.00143(19)
Sb6 0.0139(2) 0.0241(2) 0.0231(3) 0.0026(2) 0.00034(18) -0.00059(18)
Sb7 0.0177(2) 0.0219(2) 0.0261(3) 0.0031(2) -0.00246(19) 0.00072(18)
Sb8 0.0168(2) 0.0210(2) 0.0264(3) 0.00045(19) 0.00218(19) -0.00244(18)
Sb9 0.0169(2) 0.0197(2) 0.0272(3) 0.0029(2) 0.00219(19) 0.00079(18)
Sb10 0.0170(2) 0.0205(2) 0.0249(3) 0.00287(19) -0.00140(19) -0.00097(18)
Sb11 0.0170(2) 0.0205(2) 0.0228(3) 0.00019(19) -0.00060(18) 0.00009(18)
Sb12 0.0161(2) 0.0243(2) 0.0221(3) 0.00187(19) 0.00024(19) -0.00060(18)
Li1 0.016(5) 0.010(5) 0.024(7) 0.010(4) -0.002(5) 0.005(4)
Li2 0.024(7) 0.037(8) 0.038(8) 0.004(6) -0.007(6) 0.005(6)
Li3 0.026(7) 0.039(8) 0.025(7) 0.001(6) 0.000(5) -0.004(6)
Li4 0.058(10) 0.043(9) 0.047(11) -0.004(8) 0.007(8) 0.009(8)
Li5 0.049(14) 0.059(16) 0.053(17) -0.008(11) 0.028(11) 0.014(11)
Br1 0.122(3) 0.089(2) 0.0369(15) -0.0146(13) -0.0167(15) 0.0521(19)
O1 0.019(2) 0.032(3) 0.025(3) 0.002(2) -0.005(2) 0.000(2)
O2 0.024(3) 0.040(3) 0.031(3) -0.005(3) -0.005(2) -0.004(2)
O3 0.019(2) 0.032(3) 0.022(3) -0.004(2) -0.001(2) -0.001(2)
O4 0.025(3) 0.025(3) 0.023(3) 0.001(2) 0.001(2) 0.000(2)
O5 0.026(3) 0.029(3) 0.026(3) -0.002(2) -0.002(2) 0.001(2)
O6 0.016(2) 0.034(3) 0.033(3) 0.008(2) -0.002(2) 0.002(2)
O7 0.018(2) 0.022(3) 0.025(3) 0.001(2) -0.003(2) 0.001(2)
O8 0.021(3) 0.038(3) 0.034(3) -0.004(3) 0.001(2) -0.004(2)
O9 0.028(3) 0.026(3) 0.023(3) 0.000(2) 0.002(2) 0.000(2)
O10 0.020(2) 0.023(3) 0.028(3) 0.002(2) 0.003(2) -0.002(2)
O11 0.014(2) 0.030(3) 0.029(3) -0.001(2) -0.001(2) 0.000(2)
O12 0.017(2) 0.031(3) 0.025(3) 0.001(2) -0.003(2) -0.002(2)
O13 0.024(3) 0.021(3) 0.025(3) 0.002(2) 0.000(2) 0.002(2)
O14 0.015(2) 0.024(3) 0.020(3) 0.002(2) -0.0016(19) 0.0010(19)
O15 0.022(3) 0.019(3) 0.033(3) 0.006(2) -0.003(2) 0.000(2)
O16 0.020(2) 0.024(3) 0.031(3) 0.001(2) -0.003(2) -0.001(2)
O17 0.016(2) 0.022(3) 0.022(3) -0.001(2) -0.004(2) 0.0003(19)
O18 0.022(3) 0.025(3) 0.028(3) 0.004(2) 0.001(2) 0.001(2)
O19 0.019(2) 0.022(3) 0.031(3) 0.000(2) 0.004(2) 0.003(2)
O20 0.015(2) 0.018(2) 0.028(3) 0.001(2) 0.001(2) -0.0045(19)
O21 0.015(2) 0.020(2) 0.023(3) 0.003(2) 0.001(2) -0.0005(19)
O22 0.019(2) 0.021(3) 0.022(3) 0.000(2) -0.002(2) 0.001(2)
O23 0.022(3) 0.023(3) 0.028(3) -0.001(2) 0.001(2) -0.005(2)
O24 0.021(2) 0.026(3) 0.022(3) 0.001(2) 0.002(2) 0.004(2)
O25 0.021(3) 0.025(3) 0.030(3) 0.000(2) -0.001(2) 0.005(2)
O26 0.024(3) 0.019(3) 0.027(3) 0.005(2) -0.002(2) 0.002(2)
O27 0.020(2) 0.023(3) 0.026(3) 0.002(2) 0.004(2) -0.002(2)
O28 0.022(2) 0.024(3) 0.024(3) 0.005(2) -0.001(2) 0.002(2)
C11 0.029(4) 0.055(6) 0.022(5) 0.008(4) -0.006(3) 0.003(4)
C12 0.057(6) 0.058(7) 0.035(6) 0.000(5) -0.009(5) 0.026(5)
C13 0.064(7) 0.068(7) 0.046(7) -0.002(6) -0.004(5) 0.037(6)
C14 0.036(5) 0.065(7) 0.034(6) 0.011(5) -0.007(4) 0.007(5)
C15 0.042(5) 0.081(8) 0.026(5) 0.016(5) -0.002(4) 0.009(5)
C16 0.042(5) 0.065(7) 0.032(5) -0.001(5) 0.000(4) 0.014(5)
C17 0.063(7) 0.094(10) 0.043(7) 0.019(6) -0.005(6) 0.028(7)
C21 0.020(3) 0.035(4) 0.025(4) 0.004(3) 0.001(3) 0.000(3)
C22 0.039(5) 0.046(5) 0.030(5) 0.008(4) 0.001(4) -0.005(4)
C23 0.051(6) 0.056(6) 0.026(5) 0.007(4) 0.004(4) 0.000(5)
C24 0.043(5) 0.047(6) 0.036(6) 0.018(4) 0.012(4) 0.011(4)
C25 0.055(6) 0.040(5) 0.056(7) 0.009(5) 0.010(5) -0.014(5)
C26 0.047(5) 0.048(6) 0.028(5) -0.001(4) 0.006(4) -0.010(4)
C27 0.085(9) 0.073(8) 0.045(7) 0.016(6) 0.021(6) -0.006(7)
C31 0.041(5) 0.026(4) 0.029(5) 0.002(3) 0.007(4) 0.006(4)
C32 0.059(7) 0.039(6) 0.056(7) -0.006(5) -0.001(5) 0.003(5)
C33 0.100(10) 0.038(6) 0.060(8) -0.008(5) -0.004(7) 0.003(6)
C34 0.097(10) 0.047(7) 0.053(8) -0.021(6) 0.010(7) 0.018(7)
C35 0.078(9) 0.072(9) 0.059(8) -0.010(7) 0.027(7) 0.026(7)
C36 0.048(6) 0.051(6) 0.069(8) -0.007(6) 0.011(6) 0.012(5)
C37 0.172(17) 0.070(9) 0.063(9) -0.024(8) 0.010(10) 0.053(10)
C41 0.039(5) 0.034(5) 0.036(5) -0.011(4) 0.012(4) -0.013(4)
C42 0.102(10) 0.042(6) 0.058(8) -0.004(5) -0.001(7) -0.025(6)
C43 0.110(11) 0.041(6) 0.075(10) -0.013(6) 0.015(8) -0.022(7)
C44 0.132(13) 0.052(8) 0.057(8) -0.021(6) 0.038(8) -0.030(8)
C45 0.25(2) 0.069(10) 0.052(9) -0.036(8) -0.044(12) 0.025(13)
C46 0.192(18) 0.045(7) 0.065(9) -0.019(7) -0.048(11) 0.025(9)
C47 0.32(3) 0.068(10) 0.086(12) -0.034(9) 0.101(17) -0.071(15)
C51 0.017(3) 0.034(4) 0.026(4) 0.000(3) 0.000(3) -0.005(3)
C52 0.032(4) 0.034(5) 0.037(5) 0.006(4) -0.003(4) -0.002(4)
C53 0.026(4) 0.046(5) 0.041(6) 0.006(4) 0.004(4) -0.008(4)
C54 0.027(4) 0.057(6) 0.046(6) 0.000(5) 0.010(4) -0.005(4)
C55 0.028(5) 0.055(6) 0.073(8) 0.004(6) 0.008(5) 0.011(4)
C56 0.021(4) 0.036(5) 0.070(7) 0.006(5) 0.005(4) -0.001(3)
C57 0.027(5) 0.071(8) 0.089(9) 0.009(7) 0.019(5) 0.007(5)
C61 0.014(3) 0.025(4) 0.031(4) 0.003(3) 0.001(3) 0.000(3)
C62 0.022(4) 0.037(5) 0.039(5) 0.008(4) 0.000(3) -0.001(3)
C63 0.024(4) 0.039(5) 0.040(5) 0.015(4) -0.009(4) -0.003(3)
C64 0.022(4) 0.037(5) 0.036(5) 0.006(4) 0.002(3) 0.002(3)
C65 0.028(4) 0.042(5) 0.041(5) 0.011(4) -0.005(4) -0.010(4)
C66 0.024(4) 0.038(5) 0.039(5) 0.011(4) -0.004(3) -0.003(3)
C67 0.020(4) 0.054(6) 0.062(7) 0.012(5) -0.008(4) -0.004(4)
C71 0.029(4) 0.030(4) 0.026(4) 0.004(3) -0.003(3) 0.010(3)
C72 0.031(4) 0.047(5) 0.032(5) 0.000(4) -0.002(4) 0.011(4)
C73 0.036(5) 0.066(7) 0.044(6) -0.012(5) -0.004(4) 0.024(5)
C74 0.058(6) 0.045(6) 0.044(6) -0.011(5) -0.025(5) 0.027(5)
C75 0.063(7) 0.033(5) 0.056(7) 0.005(5) -0.022(5) 0.012(5)
C76 0.038(5) 0.034(5) 0.050(6) 0.013(4) -0.004(4) 0.004(4)
C77 0.089(9) 0.061(8) 0.067(9) -0.017(6) -0.026(7) 0.050(7)
C81 0.019(3) 0.026(4) 0.028(4) 0.003(3) 0.004(3) -0.003(3)
C82 0.030(4) 0.032(4) 0.034(5) -0.006(4) 0.004(4) -0.005(3)
C83 0.023(4) 0.027(4) 0.041(5) -0.001(4) 0.012(3) -0.005(3)
C84 0.023(4) 0.039(5) 0.028(5) 0.003(4) 0.001(3) -0.007(3)
C85 0.037(5) 0.033(5) 0.048(6) -0.011(4) 0.011(4) -0.006(4)
C86 0.023(4) 0.044(5) 0.055(6) -0.003(5) 0.014(4) -0.002(4)
C87 0.031(5) 0.051(6) 0.059(7) -0.007(5) 0.011(4) -0.013(4)
C91 0.021(4) 0.021(4) 0.036(5) 0.002(3) -0.003(3) 0.004(3)
C92 0.034(5) 0.042(5) 0.043(6) 0.002(4) 0.010(4) 0.008(4)
C93 0.030(5) 0.046(6) 0.066(7) -0.016(5) 0.000(5) 0.016(4)
C94 0.045(5) 0.033(5) 0.063(7) -0.015(5) -0.015(5) 0.016(4)
C95 0.054(6) 0.029(5) 0.064(7) 0.004(5) -0.024(5) 0.006(4)
C96 0.031(4) 0.036(5) 0.048(6) 0.002(4) -0.004(4) 0.004(4)
C97 0.063(8) 0.061(8) 0.116(12) -0.013(8) -0.035(8) 0.039(6)
C101 0.021(3) 0.023(4) 0.023(4) -0.005(3) 0.002(3) -0.005(3)
C102 0.024(4) 0.035(4) 0.032(5) 0.000(4) 0.001(3) -0.003(3)
C103 0.024(4) 0.046(5) 0.045(6) -0.014(4) 0.002(4) -0.009(4)
C104 0.045(5) 0.032(5) 0.033(5) -0.008(4) 0.017(4) -0.018(4)
C105 0.063(7) 0.045(6) 0.039(6) 0.004(4) 0.007(5) -0.027(5)
C106 0.041(5) 0.041(5) 0.028(5) 0.015(4) -0.004(4) -0.007(4)
C107 0.063(7) 0.055(7) 0.059(7) -0.006(5) 0.019(6) -0.031(6)
C111 0.030(4) 0.026(4) 0.027(4) 0.003(3) -0.002(3) -0.003(3)
C112 0.031(4) 0.039(5) 0.037(5) -0.001(4) 0.003(4) 0.005(4)
C113 0.042(5) 0.050(6) 0.044(6) -0.015(5) 0.014(4) 0.008(4)
C114 0.048(6) 0.055(6) 0.034(6) -0.006(5) 0.008(4) -0.001(5)
C115 0.040(5) 0.052(6) 0.032(5) -0.007(4) -0.002(4) -0.006(4)
C116 0.030(4) 0.036(5) 0.033(5) -0.004(4) -0.001(4) -0.003(3)
C117 0.077(8) 0.094(10) 0.033(6) -0.012(6) 0.011(6) -0.002(7)
C121 0.029(4) 0.029(4) 0.030(5) 0.003(3) 0.002(3) -0.002(3)
C122 0.032(4) 0.053(6) 0.029(5) 0.004(4) -0.002(4) -0.002(4)
C123 0.049(6) 0.075(8) 0.030(5) 0.006(5) -0.003(4) -0.008(5)
C124 0.058(7) 0.094(9) 0.035(6) 0.000(6) 0.014(5) -0.013(6)
C125 0.043(6) 0.105(10) 0.040(7) -0.004(6) 0.018(5) 0.001(6)
C126 0.032(5) 0.052(6) 0.036(5) 0.003(4) 0.008(4) 0.000(4)
C127 0.108(12) 0.168(18) 0.033(7) -0.005(9) 0.018(8) 0.008(12)

loop_
_atom_type_symbol
_atom_type_description
_atom_type_scat_dispersion_real
_atom_type_scat_dispersion_imag
_atom_type_scat_source
C C 0.0033 0.0016 'International Tables Vol C Tables 4.2.6.8 and 6.1.1.4'
H H 0.0000 0.0000 'International Tables Vol C Tables 4.2.6.8 and 6.1.1.4'
Li Li -0.0003 0.0001 'International Tables Vol C Tables 4.2.6.8 and 6.1.1.4'
O O 0.0106 0.0060 'International Tables Vol C Tables 4.2.6.8 and 6.1.1.4'
Sb Sb -0.5866 1.5461 'International Tables Vol C Tables 4.2.6.8 and 6.1.1.4'
Br Br -0.2901 2.4595 'International Tables Vol C Tables 4.2.6.8 and 6.1.1.4'

loop_
_geom_angle_atom_site_label_1
_geom_angle_atom_site_label_2
_geom_angle_atom_site_label_3
_geom_angle
O1 Sb1 O6 170.6(2)
O1 Sb1 O2 86.5(2)
O6 Sb1 O2 94.2(2)
O1 Sb1 O5 88.0(2)
O6 Sb1 O5 88.7(2)
O2 Sb1 O5 163.1(2)
O1 Sb1 O7 91.9(2)
O6 Sb1 O7 79.1(2)
O2 Sb1 O7 78.3(2)
O5 Sb1 O7 85.9(2)
O1 Sb1 C11 96.7(3)
O6 Sb1 C11 92.3(3)
O2 Sb1 C11 101.5(3)
O5 Sb1 C11 95.1(3)
O7 Sb1 C11 171.4(3)
O1 Sb1 Li2 39.3(3)
O6 Sb1 Li2 140.6(3)
O2 Sb1 Li2 47.2(3)
O5 Sb1 Li2 125.7(3)
O7 Sb1 Li2 84.4(3)
C11 Sb1 Li2 101.8(4)
O1 Sb1 Sb5 133.59(16)
O6 Sb1 Sb5 37.22(15)
O2 Sb1 Sb5 87.18(17)
O5 Sb1 Sb5 85.05(15)
O7 Sb1 Sb5 41.94(13)
C11 Sb1 Sb5 129.6(2)
Li2 Sb1 Sb5 118.8(3)
O1 Sb1 Sb4 89.53(16)
O6 Sb1 Sb4 85.42(16)
O2 Sb1 Sb4 36.93(17)
O5 Sb1 Sb4 127.10(15)
O7 Sb1 Sb4 41.34(14)
C11 Sb1 Sb4 137.6(3)
Li2 Sb1 Sb4 59.4(3)
Sb5 Sb1 Sb4 60.107(17)
O1 Sb2 O13 89.0(2)
O1 Sb2 O12 170.5(2)
O13 Sb2 O12 90.8(2)
O1 Sb2 O4 84.3(2)
O13 Sb2 O4 162.0(2)
O12 Sb2 O4 93.1(2)
O1 Sb2 C21 95.1(3)
O13 Sb2 C21 99.3(3)
O12 Sb2 C21 94.3(3)
O4 Sb2 C21 97.9(3)
O1 Sb2 O14 91.6(2)
O13 Sb2 O14 86.0(2)
O12 Sb2 O14 78.8(2)
O4 Sb2 O14 77.5(2)
C21 Sb2 O14 171.4(2)
O1 Sb2 Li2 38.6(3)
O13 Sb2 Li2 125.5(3)
O12 Sb2 Li2 137.8(3)
O4 Sb2 Li2 45.7(3)
C21 Sb2 Li2 99.3(4)
O14 Sb2 Li2 82.7(3)
O1 Sb2 Sb6 133.15(16)
O13 Sb2 Sb6 85.57(15)
O12 Sb2 Sb6 37.36(15)
O4 Sb2 Sb6 86.88(15)
C21 Sb2 Sb6 131.7(2)
O14 Sb2 Sb6 41.61(13)
Li2 Sb2 Sb6 116.7(3)
O1 Sb2 Sb3 88.40(16)
O13 Sb2 Sb3 126.49(15)
O12 Sb2 Sb3 84.03(15)
O4 Sb2 Sb3 36.88(15)
C21 Sb2 Sb3 134.2(2)
O14 Sb2 Sb3 40.67(13)
Li2 Sb2 Sb3 58.1(3)
Sb6 Sb2 Sb3 59.368(15)
O3 Sb3 O11 169.0(2)
O3 Sb3 O4 86.2(2)
O11 Sb3 O4 95.3(2)
O3 Sb3 O10 87.4(2)
O11 Sb3 O10 87.9(2)
O4 Sb3 O10 162.0(2)
O3 Sb3 O14 90.6(2)
O11 Sb3 O14 79.1(2)
O4 Sb3 O14 78.3(2)
O10 Sb3 O14 84.9(2)
O3 Sb3 C31 94.5(3)
O11 Sb3 C31 96.1(3)
O4 Sb3 C31 97.1(3)
O10 Sb3 C31 100.2(3)
O14 Sb3 C31 172.9(3)
O3 Sb3 Li2 39.6(3)
O11 Sb3 Li2 141.0(3)
O4 Sb3 Li2 46.5(3)
O10 Sb3 Li2 125.5(3)
O14 Sb3 Li2 84.2(3)
C31 Sb3 Li2 96.6(4)
O3 Sb3 Sb6 132.12(16)
O11 Sb3 Sb6 37.39(15)
O4 Sb3 Sb6 87.33(15)
O10 Sb3 Sb6 84.51(15)
O14 Sb3 Sb6 41.76(13)
C31 Sb3 Sb6 133.4(2)
Li2 Sb3 Sb6 118.3(3)
O3 Sb3 Sb2 88.99(16)
O11 Sb3 Sb2 85.75(16)
O4 Sb3 Sb2 37.04(15)
O10 Sb3 Sb2 126.05(15)
O14 Sb3 Sb2 41.30(14)
C31 Sb3 Sb2 133.7(2)
Li2 Sb3 Sb2 59.3(3)
Sb6 Sb3 Sb2 59.727(15)
O9 Sb4 O8 90.1(2)
O9 Sb4 O3 88.4(2)
O8 Sb4 O3 169.2(2)
O9 Sb4 O2 162.2(2)
O8 Sb4 O2 93.5(2)
O3 Sb4 O2 84.9(2)
O9 Sb4 C41 94.3(3)
O8 Sb4 C41 99.4(3)
O3 Sb4 C41 91.4(3)
O2 Sb4 C41 102.4(3)
O9 Sb4 O7 86.2(2)
O8 Sb4 O7 78.5(2)
O3 Sb4 O7 90.7(2)
O2 Sb4 O7 77.3(2)
C41 Sb4 O7 177.9(3)
O9 Sb4 Li2 125.3(3)
O8 Sb4 Li2 138.5(3)
O3 Sb4 Li2 38.7(3)
O2 Sb4 Li2 46.2(3)
C41 Sb4 Li2 98.7(4)
O7 Sb4 Li2 82.6(3)
O9 Sb4 Sb5 85.85(15)
O8 Sb4 Sb5 37.14(16)
O3 Sb4 Sb5 132.05(15)
O2 Sb4 Sb5 86.44(17)
C41 Sb4 Sb5 136.5(2)
O7 Sb4 Sb5 41.46(13)
Li2 Sb4 Sb5 116.5(3)
O9 Sb4 Sb1 126.30(15)
O8 Sb4 Sb1 84.49(17)
O3 Sb4 Sb1 87.79(16)
O2 Sb4 Sb1 37.06(16)
C41 Sb4 Sb1 139.3(3)
O7 Sb4 Sb1 40.30(14)
Li2 Sb4 Sb1 58.1(3)
Sb5 Sb4 Sb1 59.156(17)
O18 Sb5 O16 85.5(2)
O18 Sb5 O6 165.0(2)
O16 Sb5 O6 89.4(2)
O18 Sb5 O8 90.6(2)
O16 Sb5 O8 168.2(2)
O6 Sb5 O8 91.6(2)
O18 Sb5 C51 99.7(3)
O16 Sb5 C51 95.2(3)
O6 Sb5 C51 94.7(3)
O8 Sb5 C51 96.4(3)
O18 Sb5 O7 87.9(2)
O16 Sb5 O7 90.2(2)
O6 Sb5 O7 78.1(2)
O8 Sb5 O7 78.6(2)
C51 Sb5 O7 171.0(3)
O18 Sb5 Li6 46.0(6)
O16 Sb5 Li6 44.3(6)
O6 Sb5 Li6 133.0(6)
O8 Sb5 Li6 135.3(6)
C51 Sb5 Li6 83.9(6)
O7 Sb5 Li6 105.0(6)
O18 Sb5 Sb1 128.73(15)
O16 Sb5 Sb1 88.18(16)
O6 Sb5 Sb1 36.84(14)
O8 Sb5 Sb1 85.63(16)
C51 Sb5 Sb1 131.5(2)
O7 Sb5 Sb1 41.27(14)
Li6 Sb5 Sb1 126.7(6)
O18 Sb5 Sb4 87.20(15)
O16 Sb5 Sb4 131.71(15)
O6 Sb5 Sb4 85.70(16)
O8 Sb5 Sb4 36.79(15)
C51 Sb5 Sb4 133.0(2)
O7 Sb5 Sb4 41.85(14)
Li6 Sb5 Sb4 128.2(6)
Sb1 Sb5 Sb4 60.737(17)
O22 Sb6 O11 166.1(2)
O22 Sb6 O12 91.3(2)
O11 Sb6 O12 91.4(2)
O22 Sb6 O21 84.1(2)
O11 Sb6 O21 90.6(2)
O12 Sb6 O21 168.55(19)
O22 Sb6 O14 88.59(19)
O11 Sb6 O14 78.55(19)
O12 Sb6 O14 79.13(19)
O21 Sb6 O14 90.24(19)
O22 Sb6 C61 96.3(3)
O11 Sb6 C61 96.9(2)
O12 Sb6 C61 97.0(3)
O21 Sb6 C61 93.9(2)
O14 Sb6 C61 173.9(3)
O22 Sb6 Li3 41.9(3)
O11 Sb6 Li3 136.3(3)
O12 Sb6 Li3 132.2(3)
O21 Sb6 Li3 46.3(3)
O14 Sb6 Li3 103.8(3)
C61 Sb6 Li3 82.3(3)
O22 Sb6 Sb3 129.85(14)
O11 Sb6 Sb3 36.98(14)
O12 Sb6 Sb3 85.23(15)
O21 Sb6 Sb3 89.64(14)
O14 Sb6 Sb3 41.59(13)
C61 Sb6 Sb3 133.8(2)
Li3 Sb6 Sb3 128.7(3)
O22 Sb6 Sb2 87.49(14)
O11 Sb6 Sb2 86.48(15)
O12 Sb6 Sb2 37.18(14)
O21 Sb6 Sb2 131.81(14)
O14 Sb6 Sb2 42.09(13)
C61 Sb6 Sb2 134.2(2)
Li3 Sb6 Sb2 124.8(3)
Sb3 Sb6 Sb2 60.905(16)
O16 Sb7 O15 164.6(2)
O16 Sb7 O24 88.7(2)
O15 Sb7 O24 91.4(2)
O16 Sb7 O5 93.2(2)
O15 Sb7 O5 83.3(2)
O24 Sb7 O5 166.7(2)
O16 Sb7 O17 87.4(2)
O15 Sb7 O17 77.48(19)
O24 Sb7 O17 78.8(2)
O5 Sb7 O17 88.2(2)
O16 Sb7 C71 99.5(3)
O15 Sb7 C71 95.8(3)
O24 Sb7 C71 96.8(3)
O5 Sb7 C71 95.9(3)
O17 Sb7 C71 171.7(3)
O16 Sb7 Sb11 88.39(16)
O15 Sb7 Sb11 82.56(15)
O24 Sb7 Sb11 36.67(14)
O5 Sb7 Sb11 130.20(15)
O17 Sb7 Sb11 42.13(14)
C71 Sb7 Sb11 132.9(2)
O16 Sb7 Sb10 127.72(15)
O15 Sb7 Sb10 36.91(14)
O24 Sb7 Sb10 87.76(14)
O5 Sb7 Sb10 80.68(14)
O17 Sb7 Sb10 40.87(13)
C71 Sb7 Sb10 132.7(2)
Sb11 Sb7 Sb10 60.227(15)
O16 Sb7 Li6 29.2(5)
O15 Sb7 Li6 142.7(5)
O24 Sb7 Li6 61.7(5)
O5 Sb7 Li6 116.8(5)
O17 Sb7 Li6 72.5(5)
C71 Sb7 Li6 111.7(5)
Sb11 Sb7 Li6 60.4(5)
Sb10 Sb7 Li6 111.8(5)
O18 Sb8 O9 96.1(2)
O18 Sb8 O27 87.9(2)
O9 Sb8 O27 165.9(2)
O18 Sb8 O19 162.5(2)
O9 Sb8 O19 82.4(2)
O27 Sb8 O19 89.8(2)
O18 Sb8 O20 86.1(2)
O9 Sb8 O20 87.9(2)
O27 Sb8 O20 78.8(2)
O19 Sb8 O20 76.5(2)
O18 Sb8 C81 95.8(3)
O9 Sb8 C81 98.5(3)
O27 Sb8 C81 94.5(3)
O19 Sb8 C81 101.6(2)
O20 Sb8 C81 173.0(3)
O18 Sb8 Sb12 85.61(16)
O9 Sb8 Sb12 130.81(15)
O27 Sb8 Sb12 35.81(14)
O19 Sb8 Sb12 82.39(15)
O20 Sb8 Sb12 43.04(14)
C81 Sb8 Sb12 130.3(2)
O18 Sb8 Sb9 125.39(15)
O9 Sb8 Sb9 81.36(15)
O27 Sb8 Sb9 85.28(14)
O19 Sb8 Sb9 37.13(14)
O20 Sb8 Sb9 39.45(13)
C81 Sb8 Sb9 138.7(2)
Sb12 Sb8 Sb9 59.259(15)
O18 Sb8 Li1 66.2(2)
O9 Sb8 Li1 66.5(3)
O27 Sb8 Li1 103.2(3)
O19 Sb8 Li1 97.6(2)
O20 Sb8 Li1 32.4(2)
C81 Sb8 Li1 153.9(3)
Sb12 Sb8 Li1 69.6(2)
Sb9 Sb8 Li1 62.97(18)
O21 Sb9 O28 91.0(2)
O21 Sb9 O19 164.7(2)
O28 Sb9 O19 91.8(2)
O21 Sb9 O20 88.14(19)
O28 Sb9 O20 80.1(2)
O19 Sb9 O20 77.52(19)
O21 Sb9 C91 98.2(3)
O28 Sb9 C91 100.0(3)
O19 Sb9 C91 96.2(3)
O20 Sb9 C91 173.7(2)
O21 Sb9 O10 92.8(2)
O28 Sb9 O10 166.9(2)
O19 Sb9 O10 81.3(2)
O20 Sb9 O10 87.4(2)
C91 Sb9 O10 91.9(3)
O21 Sb9 Sb12 90.11(14)
O28 Sb9 Sb12 36.71(14)
O19 Sb9 Sb12 83.22(15)
O20 Sb9 Sb12 43.41(14)
C91 Sb9 Sb12 136.4(2)
O10 Sb9 Sb12 130.66(14)
O21 Sb9 Sb8 127.68(14)
O28 Sb9 Sb8 87.45(14)
O19 Sb9 Sb8 37.50(14)
O20 Sb9 Sb8 40.14(13)
C91 Sb9 Sb8 133.6(2)
O10 Sb9 Sb8 80.30(13)
Sb12 Sb9 Sb8 59.940(15)
O22 Sb10 O15 164.6(2)
O22 Sb10 O13 94.7(2)
O15 Sb10 O13 83.6(2)
O22 Sb10 O23 88.4(2)
O15 Sb10 O23 89.6(2)
O13 Sb10 O23 165.3(2)
O22 Sb10 C101 97.8(3)
O15 Sb10 C101 97.6(3)
O13 Sb10 C101 95.7(3)
O23 Sb10 C101 98.1(2)
O22 Sb10 O17 87.44(19)
O15 Sb10 O17 77.19(19)
O13 Sb10 O17 87.9(2)
O23 Sb10 O17 77.9(2)
C101 Sb10 O17 173.3(2)
O22 Sb10 Sb7 127.81(14)
O15 Sb10 Sb7 36.77(14)
O13 Sb10 Sb7 80.80(14)
O23 Sb10 Sb7 85.96(14)
C101 Sb10 Sb7 134.3(2)
O17 Sb10 Sb7 40.72(13)
O22 Sb10 Sb11 87.40(15)
O15 Sb10 Sb11 81.93(15)
O13 Sb10 Sb11 129.53(15)
O23 Sb10 Sb11 36.15(14)
C101 Sb10 Sb11 134.0(2)
O17 Sb10 Sb11 41.73(14)
Sb7 Sb10 Sb11 59.597(15)
O22 Sb10 Li1 66.8(2)
O15 Sb10 Li1 98.7(2)
O13 Sb10 Li1 66.4(2)
O23 Sb10 Li1 102.0(2)
C101 Sb10 Li1 154.1(3)
O17 Sb10 Li1 32.5(2)
Sb7 Sb10 Li1 63.90(18)
Sb11 Sb10 Li1 68.5(2)
O23 Sb11 O24 97.9(2)
O23 Sb11 O26 91.2(2)
O24 Sb11 O26 163.6(2)
O23 Sb11 O25 161.3(2)
O24 Sb11 O25 90.8(2)
O26 Sb11 O25 76.8(2)
O23 Sb11 C111 102.7(3)
O24 Sb11 C111 97.3(3)
O26 Sb11 C111 94.0(3)
O25 Sb11 C111 92.5(3)
O23 Sb11 O17 78.0(2)
O24 Sb11 O17 78.4(2)
O26 Sb11 O17 90.2(2)
O25 Sb11 O17 87.6(2)
C111 Sb11 O17 175.7(3)
O23 Sb11 Sb12 127.61(15)
O24 Sb11 Sb12 129.92(15)
O26 Sb11 Sb12 37.30(14)
O25 Sb11 Sb12 39.58(14)
C111 Sb11 Sb12 92.2(2)
O17 Sb11 Sb12 90.64(13)
O23 Sb11 Sb7 87.17(16)
O24 Sb11 Sb7 37.20(15)
O26 Sb11 Sb7 130.56(15)
O25 Sb11 Sb7 89.91(15)
C111 Sb11 Sb7 134.5(2)
O17 Sb11 Sb7 41.21(13)
Sb12 Sb11 Sb7 116.719(19)
O23 Sb11 Sb10 37.05(15)
O24 Sb11 Sb10 88.13(15)
O26 Sb11 Sb10 90.98(15)
O25 Sb11 Sb10 127.57(15)
C111 Sb11 Sb10 139.6(2)
O17 Sb11 Sb10 40.98(13)
Sb12 Sb11 Sb10 114.648(19)
Sb7 Sb11 Sb10 60.175(15)
O23 Sb11 Li6 149.5(6)
O24 Sb11 Li6 64.0(5)
O26 Sb11 Li6 101.6(5)
O25 Sb11 Li6 28.2(5)
C111 Sb11 Li6 103.9(6)
O17 Sb11 Li6 74.4(6)
Sb12 Sb11 Li6 65.9(5)
Sb7 Sb11 Li6 63.4(5)
Sb10 Sb11 Li6 114.3(5)
O23 Sb11 Li3 63.7(3)
O24 Sb11 Li3 151.4(3)
O26 Sb11 Li3 28.9(3)
O25 Sb11 Li3 101.5(3)
C111 Sb11 Li3 107.7(3)
O17 Sb11 Li3 76.4(3)
Sb12 Sb11 Li3 63.9(2)
Sb7 Sb11 Li3 116.2(2)
Sb10 Sb11 Li3 63.9(2)
Li6 Sb11 Li3 120.6(6)
O27 Sb12 O28 97.8(2)
O27 Sb12 O26 159.9(2)
O28 Sb12 O26 91.8(2)
O27 Sb12 O25 88.3(2)
O28 Sb12 O25 161.6(2)
O26 Sb12 O25 77.5(2)
O27 Sb12 C121 95.0(3)
O28 Sb12 C121 99.6(3)
O26 Sb12 C121 100.7(3)
O25 Sb12 C121 97.1(3)
O27 Sb12 O20 77.48(19)
O28 Sb12 O20 77.6(2)
O26 Sb12 O20 87.6(2)
O25 Sb12 O20 86.8(2)
C121 Sb12 O20 171.5(3)
O27 Sb12 Sb11 127.34(15)
O28 Sb12 Sb11 128.50(15)
O26 Sb12 Sb11 37.67(14)
O25 Sb12 Sb11 39.94(15)
C121 Sb12 Sb11 99.5(2)
O20 Sb12 Sb11 88.40(13)
O27 Sb12 Sb9 87.09(15)
O28 Sb12 Sb9 36.90(15)
O26 Sb12 Sb9 90.23(15)
O25 Sb12 Sb9 126.96(16)
C121 Sb12 Sb9 135.9(2)
O20 Sb12 Sb9 40.75(13)
Sb11 Sb12 Sb9 113.943(19)
O27 Sb12 Sb8 36.37(15)
O28 Sb12 Sb8 88.38(15)
O26 Sb12 Sb8 127.19(15)
O25 Sb12 Sb8 86.33(15)
C121 Sb12 Sb8 131.3(2)
O20 Sb12 Sb8 41.12(12)
Sb11 Sb12 Sb8 112.563(19)
Sb9 Sb12 Sb8 60.801(15)
O14 Li1 O7 103.9(6)
O14 Li1 O17 114.7(6)
O7 Li1 O17 110.3(5)
O14 Li1 O20 111.6(5)
O7 Li1 O20 113.6(6)
O17 Li1 O20 103.0(6)
O14 Li1 Sb10 79.9(4)
O7 Li1 Sb10 121.7(4)
O17 Li1 Sb10 34.8(2)
O20 Li1 Sb10 118.5(5)
O14 Li1 Sb8 122.3(5)
O7 Li1 Sb8 79.1(4)
O17 Li1 Sb8 117.6(5)
O20 Li1 Sb8 34.5(2)
Sb10 Li1 Sb8 147.2(4)
OW1 Li2 O1 130.1(8)
OW1 Li2 O3 127.0(8)
O1 Li2 O3 102.9(7)
OW1 Li2 O4 107.5(7)
O1 Li2 O4 78.7(5)
O3 Li2 O4 79.3(5)
OW1 Li2 O2 107.9(7)
O1 Li2 O2 79.6(5)
O3 Li2 O2 78.7(6)
O4 Li2 O2 144.6(8)
OW1 Li2 Sb3 125.1(6)
O1 Li2 Sb3 92.4(5)
O3 Li2 Sb3 38.6(3)
O4 Li2 Sb3 40.7(3)
O2 Li2 Sb3 113.3(6)
OW1 Li2 Sb1 128.2(6)
O1 Li2 Sb1 38.7(3)
O3 Li2 Sb1 91.8(6)
O4 Li2 Sb1 113.0(6)
O2 Li2 Sb1 40.9(3)
Sb3 Li2 Sb1 106.6(5)
OW1 Li2 Sb2 128.5(7)
O1 Li2 Sb2 38.5(3)
O3 Li2 Sb2 91.1(5)
O4 Li2 Sb2 40.2(3)
O2 Li2 Sb2 113.2(6)
Sb3 Li2 Sb2 62.6(3)
Sb1 Li2 Sb2 74.4(3)
OW1 Li2 Sb4 126.2(7)
O1 Li2 Sb4 91.8(6)
O3 Li2 Sb4 38.7(3)
O4 Li2 Sb4 113.5(6)
O2 Li2 Sb4 40.0(3)
Sb3 Li2 Sb4 74.9(3)
Sb1 Li2 Sb4 62.5(3)
Sb2 Li2 Sb4 105.3(5)
O26 Li3 OW2 112.2(8)
O26 Li3 O22 108.9(7)
OW2 Li3 O22 108.5(7)
O26 Li3 O21 104.7(7)
OW2 Li3 O21 136.0(8)
O22 Li3 O21 80.1(5)
O26 Li3 Sb6 125.9(6)
OW2 Li3 Sb6 119.9(6)
O22 Li3 Sb6 41.5(3)
O21 Li3 Sb6 42.4(3)
O26 Li3 Sb11 31.0(3)
OW2 Li3 Sb11 106.9(6)
O22 Li3 Sb11 82.8(5)
O21 Li3 Sb11 117.0(5)
Sb6 Li3 Sb11 114.2(4)
OW4 Li4 OW5 102.0(9)
OW4 Li4 OW6 119.4(10)
OW5 Li4 OW6 119.1(10)
OW4 Li4 OW3 105.0(9)
OW5 Li4 OW3 116.2(10)
OW6 Li4 OW3 94.9(8)
OW7 Li5 OW9 104.4(13)
OW7 Li5 OW10 109.0(10)
OW9 Li5 OW10 113.0(12)
OW7 Li5 OW8 117.9(13)
OW9 Li5 OW8 108.2(10)
OW10 Li5 OW8 104.6(13)
O25 Li6 O16 112.1(15)
O25 Li6 O18 98.9(14)
O16 Li6 O18 84.2(12)
O25 Li6 OW11 107.5(14)
O16 Li6 OW11 93.5(12)
O18 Li6 OW11 152.2(16)
O25 Li6 Sb5 126.6(14)
O16 Li6 Sb5 44.5(7)
O18 Li6 Sb5 44.5(6)
OW11 Li6 Sb5 119.1(12)
O25 Li6 Sb11 32.8(6)
O16 Li6 Sb11 83.9(10)
O18 Li6 Sb11 113.5(11)
OW11 Li6 Sb11 93.7(10)
Sb5 Li6 Sb11 116.0(10)
O25 Li6 Sb7 87.2(11)
O16 Li6 Sb7 28.8(5)
O18 Li6 Sb7 102.4(11)
OW11 Li6 Sb7 87.6(9)
Sb5 Li6 Sb7 71.0(7)
Sb11 Li6 Sb7 56.2(5)
Sb1 O1 Sb2 142.4(3)
Sb1 O1 Li2 102.0(5)
Sb2 O1 Li2 102.9(4)
Sb4 O2 Sb1 106.0(3)
Sb4 O2 Li2 93.9(4)
Sb1 O2 Li2 91.9(4)
Sb3 O3 Sb4 144.4(3)
Sb3 O3 Li2 101.8(5)
Sb4 O3 Li2 102.6(5)
Sb3 O4 Sb2 106.1(2)
Sb3 O4 Li2 92.7(4)
Sb2 O4 Li2 94.1(4)
Sb1 O5 Sb7 135.2(3)
Sb1 O6 Sb5 105.9(2)
Li1 O7 Sb1 123.2(4)
Li1 O7 Sb5 117.0(4)
Sb1 O7 Sb5 96.79(19)
Li1 O7 Sb4 119.4(4)
Sb1 O7 Sb4 98.4(2)
Sb5 O7 Sb4 96.7(2)
Sb4 O8 Sb5 106.1(2)
Sb8 O9 Sb4 135.8(3)
Sb3 O10 Sb9 136.4(3)
Sb3 O11 Sb6 105.6(2)
Sb2 O12 Sb6 105.5(2)
Sb2 O13 Sb10 136.3(3)
Li1 O14 Sb3 123.4(4)
Li1 O14 Sb6 116.8(4)
Sb3 O14 Sb6 96.65(19)
Li1 O14 Sb2 120.0(4)
Sb3 O14 Sb2 98.0(2)
Sb6 O14 Sb2 96.30(19)
Sb7 O15 Sb10 106.3(2)
Sb7 O16 Li6 122.0(9)
Sb7 O16 Sb5 137.7(3)
Li6 O16 Sb5 91.1(9)
Li1 O17 Sb7 117.6(4)
Li1 O17 Sb10 112.7(4)
Sb7 O17 Sb10 98.4(2)
Li1 O17 Sb11 128.7(4)
Sb7 O17 Sb11 96.7(2)
Sb10 O17 Sb11 97.29(19)
Sb5 O18 Sb8 134.9(3)
Sb5 O18 Li6 89.5(9)
Sb8 O18 Li6 131.1(9)
Sb9 O19 Sb8 105.4(2)
Li1 O20 Sb9 117.1(4)
Li1 O20 Sb8 113.1(4)
Sb9 O20 Sb8 100.4(2)
Li1 O20 Sb12 129.3(4)
Sb9 O20 Sb12 95.8(2)
Sb8 O20 Sb12 95.84(19)
Sb9 O21 Sb6 136.2(3)
Sb9 O21 Li3 122.7(4)
Sb6 O21 Li3 91.4(4)
Sb10 O22 Sb6 135.8(3)
Sb10 O22 Li3 122.5(5)
Sb6 O22 Li3 96.6(5)
Sb11 O23 Sb10 106.8(2)
Sb11 O24 Sb7 106.1(2)
Li6 O25 Sb12 133.3(10)
Li6 O25 Sb11 119.0(10)
Sb12 O25 Sb11 100.5(2)
Li3 O26 Sb12 127.0(5)
Li3 O26 Sb11 120.1(5)
Sb12 O26 Sb11 105.0(2)
Sb12 O27 Sb8 107.8(2)
Sb12 O28 Sb9 106.4(2)
C12 C11 C16 118.1(9)
C12 C11 Sb1 119.9(7)
C16 C11 Sb1 121.8(7)
C11 C12 C13 120.9(10)
C14 C13 C12 121.5(10)
C15 C14 C13 118.3(9)
C15 C14 C17 122.9(10)
C13 C14 C17 118.8(10)
C14 C15 C16 121.6(10)
C11 C16 C15 119.6(10)
C26 C21 C22 118.5(8)
C26 C21 Sb2 120.4(6)
C22 C21 Sb2 120.9(6)
C21 C22 C23 120.3(9)
C24 C23 C22 120.6(9)
C25 C24 C23 118.2(9)
C25 C24 C27 121.2(10)
C23 C24 C27 120.6(10)
C24 C25 C26 121.1(9)
C21 C26 C25 121.2(9)
C32 C31 C36 118.5(9)
C32 C31 Sb3 121.7(7)
C36 C31 Sb3 119.6(7)
C31 C32 C33 120.4(11)
C34 C33 C32 120.9(12)
C33 C34 C35 118.5(10)
C33 C34 C37 120.8(13)
C35 C34 C37 120.6(13)
C36 C35 C34 121.1(12)
C35 C36 C31 120.6(11)
C46 C41 C42 116.3(10)
C46 C41 Sb4 124.2(8)
C42 C41 Sb4 119.0(8)
C41 C42 C43 123.9(12)
C44 C43 C42 117.2(13)
C45 C44 C43 120.1(12)
C45 C44 C47 120.5(16)
C43 C44 C47 119.4(15)
C44 C45 C46 121.3(14)
C41 C46 C45 120.7(13)
C52 C51 C56 119.9(7)
C52 C51 Sb5 121.3(6)
C56 C51 Sb5 118.8(6)
C51 C52 C53 119.6(8)
C54 C53 C52 121.9(8)
C53 C54 C55 116.7(8)
C53 C54 C57 121.2(9)
C55 C54 C57 122.1(10)
C56 C55 C54 122.8(10)
C55 C56 C51 119.1(9)
C66 C61 C62 118.7(7)
C66 C61 Sb6 119.5(6)
C62 C61 Sb6 121.7(6)
C61 C62 C63 120.3(8)
C64 C63 C62 120.6(8)
C65 C64 C63 118.5(8)
C65 C64 C67 121.0(8)
C63 C64 C67 120.5(8)
C64 C65 C66 120.9(8)
C61 C66 C65 120.9(8)
C72 C71 C76 119.6(8)
C72 C71 Sb7 120.3(6)
C76 C71 Sb7 120.0(6)
C71 C72 C73 119.6(9)
C74 C73 C72 121.3(9)
C75 C74 C73 118.1(8)
C75 C74 C77 121.2(11)
C73 C74 C77 120.7(11)
C74 C75 C76 121.4(10)
C71 C76 C75 120.0(9)
C86 C81 C82 119.3(7)
C86 C81 Sb8 124.9(6)
C82 C81 Sb8 115.8(6)
C81 C82 C83 120.6(8)
C84 C83 C82 120.4(7)
C83 C84 C85 118.2(7)
C83 C84 C87 119.8(8)
C85 C84 C87 122.0(8)
C84 C85 C86 121.1(8)
C81 C86 C85 120.1(8)
C96 C91 C92 118.5(8)
C96 C91 Sb9 122.8(6)
C92 C91 Sb9 118.7(6)
C91 C92 C93 120.2(9)
C94 C93 C92 120.9(9)
C95 C94 C93 117.9(8)
C95 C94 C97 120.5(11)
C93 C94 C97 121.5(11)
C94 C95 C96 122.3(10)
C91 C96 C95 120.0(9)
C102 C101 C106 119.7(7)
C102 C101 Sb10 120.9(6)
C106 C101 Sb10 119.2(6)
C101 C102 C103 119.5(8)
C104 C103 C102 120.8(8)
C105 C104 C103 119.0(8)
C105 C104 C107 121.0(9)
C103 C104 C107 120.1(9)
C104 C105 C106 121.6(10)
C105 C106 C101 119.4(9)
C116 C111 C112 118.9(8)
C116 C111 Sb11 120.4(6)
C112 C111 Sb11 119.8(6)
C113 C112 C111 119.2(9)
C112 C113 C114 121.7(9)
C113 C114 C115 119.0(9)
C113 C114 C117 120.9(10)
C115 C114 C117 120.1(10)
C114 C115 C116 119.6(9)
C111 C116 C115 121.6(8)
C122 C121 C126 119.0(8)
C122 C121 Sb12 122.0(6)
C126 C121 Sb12 119.0(6)
C123 C122 C121 119.7(9)
C124 C123 C122 120.9(10)
C125 C124 C123 118.1(10)
C125 C124 C127 122.1(12)
C123 C124 C127 119.8(12)
C124 C125 C126 122.5(10)
C125 C126 C121 119.7(9)

loop_
_geom_bond_atom_site_label_1
_geom_bond_atom_site_label_2
_geom_bond_distance
_geom_bond_site_symmetry_2
Sb1 O1 1.961(5) .
Sb1 O6 1.967(5) .
Sb1 O2 2.010(6) .
Sb1 O5 2.050(5) .
Sb1 O7 2.095(5) .
Sb1 C11 2.101(8) .
Sb1 Li2 3.067(15) .
Sb1 Sb5 3.1548(8) .
Sb1 Sb4 3.2056(8) .
Sb2 O1 1.979(5) .
Sb2 O13 1.982(5) .
Sb2 O12 1.984(5) .
Sb2 O4 2.007(5) .
Sb2 C21 2.095(8) .
Sb2 O14 2.134(5) .
Sb2 Li2 3.101(15) .
Sb2 Sb6 3.1638(7) .
Sb2 Sb3 3.2011(7) .
Sb3 O3 1.950(5) .
Sb3 O11 1.969(5) .
Sb3 O4 1.999(5) .
Sb3 O10 2.042(5) .
Sb3 O14 2.107(5) .
Sb3 C31 2.112(8) .
Sb3 Li2 3.060(14) .
Sb3 Sb6 3.1522(7) .
Sb4 O9 1.985(5) .
Sb4 O8 1.986(5) .
Sb4 O3 1.994(5) .
Sb4 O2 2.004(6) .
Sb4 C41 2.115(8) .
Sb4 O7 2.140(5) .
Sb4 Li2 3.112(15) .
Sb4 Sb5 3.1856(8) .
Sb5 O18 1.973(5) .
Sb5 O16 1.976(5) .
Sb5 O6 1.985(5) .
Sb5 O8 2.001(6) .
Sb5 C51 2.105(7) .
Sb5 O7 2.124(5) .
Sb5 Li6 2.82(3) .
Sb6 O22 1.978(5) .
Sb6 O11 1.988(5) .
Sb6 O12 1.992(5) .
Sb6 O21 2.000(5) .
Sb6 O14 2.114(5) .
Sb6 C61 2.115(7) .
Sb6 Li3 2.966(14) .
Sb7 O16 1.946(5) .
Sb7 O15 1.997(5) .
Sb7 O24 2.003(5) .
Sb7 O5 2.067(5) .
Sb7 O17 2.111(5) .
Sb7 C71 2.120(7) .
Sb7 Sb11 3.1825(7) .
Sb7 Sb10 3.2012(7) .
Sb7 Li6 3.42(3) .
Sb8 O18 1.980(5) .
Sb8 O9 1.980(5) .
Sb8 O27 1.989(5) .
Sb8 O19 2.034(5) .
Sb8 O20 2.111(5) .
Sb8 C81 2.115(7) .
Sb8 Sb12 3.1939(7) .
Sb8 Sb9 3.2213(7) .
Sb8 Li1 3.428(11) .
Sb9 O21 1.961(5) .
Sb9 O28 1.985(5) .
Sb9 O19 2.017(5) .
Sb9 O20 2.081(5) .
Sb9 C91 2.103(7) .
Sb9 O10 2.104(5) .
Sb9 Sb12 3.1717(7) .
Sb10 O22 1.962(5) .
Sb10 O15 2.003(5) .
Sb10 O13 2.012(5) .
Sb10 O23 2.016(5) .
Sb10 C101 2.104(7) .
Sb10 O17 2.118(5) .
Sb10 Sb11 3.2029(7) .
Sb10 Li1 3.420(11) .
Sb11 O23 1.973(5) .
Sb11 O24 1.978(5) .
Sb11 O26 1.996(5) .
Sb11 O25 2.060(5) .
Sb11 C111 2.121(8) .
Sb11 O17 2.149(5) .
Sb11 Sb12 3.1552(7) .
Sb11 Li6 3.33(3) .
Sb11 Li3 3.353(14) .
Sb12 O27 1.963(5) .
Sb12 O28 1.976(5) .
Sb12 O26 1.980(5) .
Sb12 O25 2.044(5) .
Sb12 C121 2.115(9) .
Sb12 O20 2.191(5) .
Li1 O14 1.915(12) .
Li1 O7 1.930(13) .
Li1 O17 1.991(13) .
Li1 O20 1.996(12) .
Li2 OW1 1.890(17) .
Li2 O1 1.986(16) .
Li2 O3 1.994(16) .
Li2 O4 2.223(14) .
Li2 O2 2.250(15) .
Li3 O26 1.872(14) .
Li3 OW2 1.946(16) .
Li3 O22 1.996(15) .
Li3 O21 2.144(15) .
Li4 OW4 1.919(18) .
Li4 OW5 1.92(2) .
Li4 OW6 1.958(19) .
Li4 OW3 2.02(2) .
Li5 OW7 1.90(3) .
Li5 OW9 1.93(3) .
Li5 OW10 1.95(2) .
Li5 OW8 1.98(3) .
Li6 O25 1.80(3) .
Li6 O16 1.97(3) .
Li6 O18 2.03(3) .
Li6 OW11 2.33(3) .
Br1A Br1A 2.54(2) 5_665
C11 C12 1.378(13) .
C11 C16 1.393(13) .
C12 C13 1.377(14) .
C13 C14 1.372(15) .
C14 C15 1.356(15) .
C14 C17 1.520(13) .
C15 C16 1.403(13) .
C21 C26 1.379(12) .
C21 C22 1.380(12) .
C22 C23 1.407(12) .
C23 C24 1.385(14) .
C24 C25 1.380(15) .
C24 C27 1.512(13) .
C25 C26 1.382(13) .
C31 C32 1.355(13) .
C31 C36 1.398(13) .
C32 C33 1.420(15) .
C33 C34 1.356(18) .
C34 C35 1.384(18) .
C34 C37 1.526(15) .
C35 C36 1.377(15) .
C41 C46 1.350(16) .
C41 C42 1.395(15) .
C42 C43 1.419(16) .
C43 C44 1.39(2) .
C44 C45 1.34(2) .
C44 C47 1.519(18) .
C45 C46 1.444(18) .
C51 C52 1.376(11) .
C51 C56 1.397(12) .
C52 C53 1.400(12) .
C53 C54 1.378(14) .
C54 C55 1.400(14) .
C54 C57 1.506(12) .
C55 C56 1.370(12) .
C61 C66 1.376(11) .
C61 C62 1.383(11) .
C62 C63 1.395(11) .
C63 C64 1.393(11) .
C64 C65 1.369(12) .
C64 C67 1.510(11) .
C65 C66 1.393(11) .
C71 C72 1.387(12) .
C71 C76 1.388(12) .
C72 C73 1.394(12) .
C73 C74 1.392(16) .
C74 C75 1.383(16) .
C74 C77 1.503(13) .
C75 C76 1.390(12) .
C81 C86 1.374(12) .
C81 C82 1.382(11) .
C82 C83 1.397(11) .
C83 C84 1.386(12) .
C84 C85 1.390(12) .
C84 C87 1.504(11) .
C85 C86 1.395(12) .
C91 C96 1.388(12) .
C91 C92 1.400(11) .
C92 C93 1.408(12) .
C93 C94 1.392(15) .
C94 C95 1.372(15) .
C94 C97 1.505(13) .
C95 C96 1.399(12) .
C101 C102 1.388(11) .
C101 C106 1.399(11) .
C102 C103 1.399(11) .
C103 C104 1.385(14) .
C104 C105 1.372(14) .
C104 C107 1.511(12) .
C105 C106 1.385(12) .
C111 C116 1.365(11) .
C111 C112 1.401(11) .
C112 C113 1.375(13) .
C113 C114 1.374(15) .
C114 C115 1.383(14) .
C114 C117 1.515(14) .
C115 C116 1.384(13) .
C121 C122 1.395(12) .
C121 C126 1.396(12) .
C122 C123 1.392(13) .
C123 C124 1.393(16) .
C124 C125 1.365(17) .
C124 C127 1.519(16) .
C125 C126 1.374(14) .
